data_7128581
loop_
_publ_author_name
'Hu, Xiao'
'Ding, Aishun'
'Xu, Dawen'
'Guo, Hao'

_publ_section_title
;
 Visible light-induced one-pot synthesis of
 CF<sub>3</sub>/CF<sub>2</sub>-substituted cyclobutene derivatives.
;
_journal_issue 60
_journal_name_full 'Chemical communications (Cambridge, England)'
_journal_page_first 7441
_journal_page_last 7444
_journal_paper_doi 10.1039/d1cc02696h
_journal_volume 57
_journal_year 2021
_chemical_formula_sum 'C19 H13 F2 N O'
_chemical_formula_weight 309.30
_space_group_crystal_system triclinic
_space_group_IT_number 2
_space_group_name_Hall '-P 1'
_space_group_name_H-M_alt 'P -1'
_atom_sites_solution_hydrogens geom
_audit_creation_method SHELXL-2016/6
_audit_update_record
;
2021-04-08 deposited with the CCDC.	2021-06-30 downloaded from the CCDC.
;
_cell_angle_alpha 112.81(3)
_cell_angle_beta 107.33(3)
_cell_angle_gamma 96.28(3)
_cell_formula_units_Z 4
_cell_length_a 8.982(5)
_cell_length_b 13.786(5)
_cell_length_c 13.975(3)
_cell_measurement_reflns_used 9894
_cell_measurement_temperature 173(2)
_cell_measurement_theta_max 56.99
_cell_measurement_theta_min 3.14
_cell_volume 1472.2(12)
_computing_cell_refinement 'Bruker SAINT'
_computing_data_collection 'Bruker APEX2'
_computing_data_reduction 'Bruker SAINT'
_computing_molecular_graphics 'Bruker SHELXTL'
_computing_publication_material 'Bruker SHELXTL'
_computing_structure_refinement 'SHELXL-2016/6 (Sheldrick, 2016)'
_computing_structure_solution 'SHELXT 2014/5 (Sheldrick, 2014)'
_diffrn_ambient_temperature 173(2)
_diffrn_measured_fraction_theta_full 0.999
_diffrn_measured_fraction_theta_max 0.999
_diffrn_measurement_device_type 'Bruker APEX-II CCD'
_diffrn_measurement_method '\f and \w scans'
_diffrn_radiation_type GaK\a
_diffrn_radiation_wavelength 1.34138
_diffrn_reflns_av_R_equivalents 0.0697
_diffrn_reflns_av_unetI/netI 0.0355
_diffrn_reflns_Laue_measured_fraction_full 0.999
_diffrn_reflns_Laue_measured_fraction_max 0.999
_diffrn_reflns_limit_h_max 11
_diffrn_reflns_limit_h_min -11
_diffrn_reflns_limit_k_max 17
_diffrn_reflns_limit_k_min -17
_diffrn_reflns_limit_l_max 17
_diffrn_reflns_limit_l_min -17
_diffrn_reflns_number 44799
_diffrn_reflns_point_group_measured_fraction_full 0.999
_diffrn_reflns_point_group_measured_fraction_max 0.999
_diffrn_reflns_theta_full 53.594
_diffrn_reflns_theta_max 56.499
_diffrn_reflns_theta_min 3.349
_exptl_absorpt_coefficient_mu 0.552
_exptl_absorpt_correction_T_max 0.7512
_exptl_absorpt_correction_T_min 0.6659
_exptl_absorpt_correction_type multi-scan
_exptl_absorpt_process_details
; 
 SADABS 2016/2: Krause, L., Herbst-Irmer, R., Sheldrick G.M. & Stalke D., 
 J. Appl. Cryst. 48 (2015) 3-10 
;
_exptl_crystal_colour colourless
_exptl_crystal_density_diffrn 1.396
_exptl_crystal_description block
_exptl_crystal_F_000 640
_exptl_crystal_size_max 0.700
_exptl_crystal_size_mid 0.170
_exptl_crystal_size_min 0.140
_refine_diff_density_max 0.232
_refine_diff_density_min -0.246
_refine_diff_density_rms 0.047
_refine_ls_extinction_coef 0.0116(10)
_refine_ls_extinction_expression Fc^*^=kFc[1+0.001xFc^2^\l^3^/sin(2\q)]^-1/4^
_refine_ls_extinction_method 'SHELXL-2016/6 (Sheldrick 2016)'
_refine_ls_goodness_of_fit_ref 1.060
_refine_ls_hydrogen_treatment constr
_refine_ls_matrix_type full
_refine_ls_number_parameters 444
_refine_ls_number_reflns 5927
_refine_ls_number_restraints 76
_refine_ls_restrained_S_all 1.067
_refine_ls_R_factor_all 0.0541
_refine_ls_R_factor_gt 0.0447
_refine_ls_shift/su_max 0.001
_refine_ls_shift/su_mean 0.000
_refine_ls_structure_factor_coef Fsqd
_refine_ls_weighting_details 'w=1/[\s^2^(Fo^2^)+(0.0629P)^2^+0.3470P] where P=(Fo^2^+2Fc^2^)/3'
_refine_ls_weighting_scheme calc
_refine_ls_wR_factor_gt 0.1168
_refine_ls_wR_factor_ref 0.1250
_reflns_Friedel_coverage 0.000
_reflns_number_gt 4918
_reflns_number_total 5927
_reflns_threshold_expression 'I > 2\s(I)'
_cod_data_source_file d1cc02696h2.cif
_cod_data_source_block 210330a_0m_a
_cod_depositor_comments 'Adding full bibliography for 7128581--7128583.cif.'
_cod_original_cell_volume 1472.2(11)
_cod_database_code 7128581
_shelx_shelxl_version_number 2016/6
_shelx_space_group_comment
; 
The symmetry employed for this shelxl refinement is uniquely defined 
by the following loop, which should always be used as a source of 
symmetry information in preference to the above space-group names. 
They are only intended as comments. 
;
_shelx_estimated_absorpt_t_min 0.699
_shelx_estimated_absorpt_t_max 0.927

loop_
_space_group_symop_operation_xyz
'x, y, z'
'-x, -y, -z'

loop_
_atom_site_label
_atom_site_type_symbol
_atom_site_fract_x
_atom_site_fract_y
_atom_site_fract_z
_atom_site_U_iso_or_equiv
_atom_site_adp_type
_atom_site_occupancy
_atom_site_site_symmetry_order
_atom_site_calc_flag
_atom_site_refinement_flags_posn
_atom_site_refinement_flags_adp
_atom_site_refinement_flags_occupancy
_atom_site_disorder_assembly
_atom_site_disorder_group
F1 F 0.16384(14) 0.16502(9) 0.77589(10) 0.0614(3) Uani 1 1 d . . . . .
F2 F -0.00817(13) 0.13458(9) 0.61455(10) 0.0619(3) Uani 1 1 d . . . . .
N1 N 0.63028(14) 0.51554(10) 0.80362(10) 0.0306(3) Uani 1 1 d . . . . .
O1 O 0.49650(13) 0.51714(9) 0.63604(9) 0.0396(3) Uani 1 1 d . . . . .
C1 C 0.49751(17) 0.47895(11) 0.70233(12) 0.0309(3) Uani 1 1 d . . . . .
C2 C 0.37299(17) 0.39480(11) 0.68906(12) 0.0301(3) Uani 1 1 d . . . . .
C3 C 0.20673(17) 0.32091(12) 0.60640(13) 0.0347(3) Uani 1 1 d . . . . .
H3A H 0.204532 0.269380 0.532853 0.042 Uiso 1 1 calc R U . . .
H3B H 0.119556 0.358780 0.598611 0.042 Uiso 1 1 calc R U . . .
C4 C 0.22511(18) 0.27484(12) 0.69234(12) 0.0337(3) Uani 1 1 d . . . . .
C5 C 0.38276(17) 0.35359(11) 0.76343(12) 0.0294(3) Uani 1 1 d . . . . .
C6 C 0.51693(17) 0.39133(11) 0.86618(12) 0.0301(3) Uani 1 1 d . . . . .
C7 C 0.53071(19) 0.35198(13) 0.94613(12) 0.0358(3) Uani 1 1 d . . . . .
H7 H 0.446315 0.295116 0.933412 0.043 Uiso 1 1 calc R U . . .
C8 C 0.6657(2) 0.39506(14) 1.04314(13) 0.0413(4) Uani 1 1 d . . . . .
H8 H 0.675646 0.367301 1.096619 0.050 Uiso 1 1 calc R U . . .
C9 C 0.7876(2) 0.47978(14) 1.06191(13) 0.0422(4) Uani 1 1 d . . . . .
H9 H 0.879846 0.510310 1.129303 0.051 Uiso 1 1 calc R U . . .
C10 C 0.77693(18) 0.52023(13) 0.98461(13) 0.0378(3) Uani 1 1 d . . . . .
H10 H 0.861634 0.578061 0.999458 0.045 Uiso 1 1 calc R U . . .
C11 C 0.64205(17) 0.47671(11) 0.88419(12) 0.0307(3) Uani 1 1 d . . . . .
C12 C 0.76495(18) 0.60003(13) 0.82103(13) 0.0371(3) Uani 1 1 d . . . . .
H12A H 0.761298 0.593722 0.747300 0.045 Uiso 1 1 calc R U . . .
H12B H 0.867989 0.586527 0.857377 0.045 Uiso 1 1 calc R U . . .
C13 C 0.7623(2) 0.71470(13) 0.89180(13) 0.0390(4) Uani 1 1 d . . . . .
C14 C 0.6201(2) 0.74801(14) 0.87498(15) 0.0466(4) Uani 1 1 d . . . . .
H14 H 0.521509 0.696686 0.821436 0.056 Uiso 1 1 calc R U . . .
C15 C 0.6199(3) 0.85503(16) 0.93513(18) 0.0656(6) Uani 1 1 d . . . . .
H15 H 0.521707 0.876659 0.922972 0.079 Uiso 1 1 calc R U . . .
C16 C 0.7623(4) 0.92964(18) 1.01243(19) 0.0788(7) Uani 1 1 d . U . . .
H16 H 0.762398 1.003062 1.053416 0.095 Uiso 1 1 calc R U . . .
C17 C 0.9046(3) 0.89873(17) 1.03081(16) 0.0749(7) Uani 1 1 d . U . . .
H17 H 1.002463 0.950746 1.084586 0.090 Uiso 1 1 calc R U . . .
C18 C 0.9057(2) 0.79073(15) 0.97044(14) 0.0533(5) Uani 1 1 d . . . . .
H18 H 1.004122 0.769494 0.983206 0.064 Uiso 1 1 calc R U . . .
C19 C 0.1335(2) 0.19607(14) 0.69489(14) 0.0428(4) Uani 1 1 d . . . . .
N2 N 0.66690(14) 0.30969(10) 0.55316(10) 0.0300(3) Uani 1 1 d . . . . .
O2 O 0.90745(13) 0.39099(9) 0.70377(9) 0.0437(3) Uani 1 1 d . . . . .
C20 C 0.77655(17) 0.32232(12) 0.65480(12) 0.0325(3) Uani 1 1 d . . . . .
C21 C 0.71729(19) 0.24871(13) 0.69266(12) 0.0355(3) Uani 1 1 d . . . . .
C22 C 0.7633(2) 0.22077(15) 0.79095(14) 0.0469(4) Uani 1 1 d . . . . .
H22A H 0.775328 0.280308 0.863329 0.056 Uiso 1 1 calc R U . . .
H22B H 0.854657 0.186439 0.797960 0.056 Uiso 1 1 calc R U . . .
C23 C 0.5958(2) 0.14040(14) 0.72598(15) 0.0448(4) Uani 1 1 d D . . . .
C24 C 0.57254(19) 0.17501(12) 0.63645(13) 0.0347(3) Uani 1 1 d . . . . .
C25 C 0.46426(18) 0.15871(12) 0.53037(12) 0.0331(3) Uani 1 1 d . . . . .
C26 C 0.3161(2) 0.08032(13) 0.46571(14) 0.0414(4) Uani 1 1 d . . . . .
H26 H 0.279931 0.032461 0.492721 0.050 Uiso 1 1 calc R U . . .
C27 C 0.2228(2) 0.07201(14) 0.36395(15) 0.0470(4) Uani 1 1 d . . . . .
H27 H 0.122670 0.018684 0.320537 0.056 Uiso 1 1 calc R U . . .
C28 C 0.2765(2) 0.14264(15) 0.32471(14) 0.0456(4) Uani 1 1 d . . . . .
H28 H 0.212193 0.136280 0.253857 0.055 Uiso 1 1 calc R U . . .
C29 C 0.42037(18) 0.22127(14) 0.38638(13) 0.0383(3) Uani 1 1 d . . . . .
H29 H 0.453474 0.269153 0.358453 0.046 Uiso 1 1 calc R U . . .
C30 C 0.51844(17) 0.23087(11) 0.49057(12) 0.0306(3) Uani 1 1 d . . . . .
C31 C 0.71665(18) 0.38469(12) 0.51037(12) 0.0337(3) Uani 1 1 d . . . . .
H31A H 0.798040 0.449943 0.573663 0.040 Uiso 1 1 calc R U . . .
H31B H 0.621916 0.408695 0.478725 0.040 Uiso 1 1 calc R U . . .
C32 C 0.78658(16) 0.33608(12) 0.42184(12) 0.0313(3) Uani 1 1 d . . . . .
C33 C 0.83856(18) 0.40137(13) 0.37705(14) 0.0389(4) Uani 1 1 d . . . . .
H33 H 0.828589 0.474125 0.402318 0.047 Uiso 1 1 calc R U . . .
C34 C 0.9045(2) 0.36183(16) 0.29628(15) 0.0472(4) Uani 1 1 d . . . . .
H34 H 0.940359 0.407489 0.266949 0.057 Uiso 1 1 calc R U . . .
C35 C 0.9181(2) 0.25574(17) 0.25831(15) 0.0521(5) Uani 1 1 d . . . . .
H35 H 0.962141 0.227970 0.202204 0.062 Uiso 1 1 calc R U . . .
C36 C 0.8675(2) 0.19036(15) 0.30239(15) 0.0488(4) Uani 1 1 d . . . . .
H36 H 0.876858 0.117469 0.276513 0.059 Uiso 1 1 calc R U . . .
C37 C 0.80276(19) 0.23055(13) 0.38442(13) 0.0384(3) Uani 1 1 d . . . . .
H37 H 0.769476 0.185258 0.414923 0.046 Uiso 1 1 calc R U . . .
C38 C 0.5005(16) 0.0754(5) 0.7455(7) 0.0549(16) Uani 0.79(4) 1 d . U P A 1
F3 F 0.3506(15) 0.0160(4) 0.6797(8) 0.0710(16) Uani 0.79(4) 1 d . U P A 1
F4 F 0.5449(19) 0.0580(7) 0.8360(8) 0.0828(19) Uani 0.79(4) 1 d . . P A 1
C38' C 0.545(3) 0.0756(18) 0.7605(18) 0.048(4) Uani 0.21(4) 1 d D U P A 2
F3' F 0.401(3) 0.008(2) 0.695(2) 0.072(4) Uani 0.21(4) 1 d D U P A 2
F4' F 0.609(4) 0.076(2) 0.8579(18) 0.068(4) Uani 0.21(4) 1 d D U P A 2

loop_
_atom_site_aniso_label
_atom_site_aniso_U_11
_atom_site_aniso_U_22
_atom_site_aniso_U_33
_atom_site_aniso_U_23
_atom_site_aniso_U_13
_atom_site_aniso_U_12
F1 0.0658(7) 0.0647(7) 0.0680(7) 0.0432(6) 0.0288(6) 0.0066(6)
F2 0.0440(6) 0.0540(6) 0.0709(7) 0.0239(6) 0.0115(5) -0.0087(5)
N1 0.0284(6) 0.0310(6) 0.0320(6) 0.0134(5) 0.0116(5) 0.0068(5)
O1 0.0423(6) 0.0456(6) 0.0404(6) 0.0269(5) 0.0169(5) 0.0129(5)
C1 0.0334(7) 0.0300(7) 0.0317(7) 0.0137(6) 0.0142(6) 0.0116(6)
C2 0.0307(7) 0.0295(7) 0.0290(7) 0.0112(6) 0.0111(6) 0.0097(6)
C3 0.0327(7) 0.0329(8) 0.0345(8) 0.0137(6) 0.0091(6) 0.0081(6)
C4 0.0341(8) 0.0312(7) 0.0345(8) 0.0123(6) 0.0140(6) 0.0096(6)
C5 0.0306(7) 0.0271(7) 0.0307(7) 0.0107(6) 0.0136(6) 0.0095(6)
C6 0.0323(7) 0.0305(7) 0.0293(7) 0.0119(6) 0.0141(6) 0.0121(6)
C7 0.0420(8) 0.0377(8) 0.0335(8) 0.0172(7) 0.0182(6) 0.0145(7)
C8 0.0487(9) 0.0507(10) 0.0327(8) 0.0220(7) 0.0180(7) 0.0215(8)
C9 0.0408(9) 0.0510(10) 0.0301(8) 0.0143(7) 0.0097(7) 0.0181(7)
C10 0.0326(8) 0.0386(8) 0.0342(8) 0.0109(7) 0.0093(6) 0.0088(6)
C11 0.0320(7) 0.0310(7) 0.0305(7) 0.0123(6) 0.0137(6) 0.0126(6)
C12 0.0321(8) 0.0398(8) 0.0379(8) 0.0156(7) 0.0151(6) 0.0032(6)
C13 0.0499(9) 0.0365(8) 0.0312(8) 0.0163(7) 0.0175(7) 0.0015(7)
C14 0.0612(11) 0.0378(9) 0.0471(10) 0.0190(8) 0.0282(8) 0.0121(8)
C15 0.1015(17) 0.0471(11) 0.0607(13) 0.0241(10) 0.0438(12) 0.0270(11)
C16 0.139(2) 0.0391(11) 0.0526(12) 0.0168(10) 0.0350(14) 0.0155(13)
C17 0.1116(18) 0.0463(11) 0.0357(10) 0.0134(9) 0.0074(11) -0.0214(12)
C18 0.0645(12) 0.0489(10) 0.0338(9) 0.0189(8) 0.0089(8) -0.0098(9)
C19 0.0403(9) 0.0403(9) 0.0473(9) 0.0207(8) 0.0155(7) 0.0060(7)
N2 0.0309(6) 0.0320(6) 0.0283(6) 0.0143(5) 0.0113(5) 0.0078(5)
O2 0.0338(6) 0.0486(7) 0.0378(6) 0.0139(5) 0.0073(5) 0.0062(5)
C20 0.0320(7) 0.0369(8) 0.0277(7) 0.0118(6) 0.0116(6) 0.0137(6)
C21 0.0440(8) 0.0406(8) 0.0313(7) 0.0186(7) 0.0187(6) 0.0221(7)
C22 0.0643(11) 0.0587(11) 0.0370(9) 0.0296(8) 0.0257(8) 0.0363(9)
C23 0.0705(12) 0.0412(9) 0.0471(9) 0.0280(8) 0.0367(9) 0.0314(8)
C24 0.0470(9) 0.0331(8) 0.0364(8) 0.0183(6) 0.0249(7) 0.0187(7)
C25 0.0384(8) 0.0298(7) 0.0360(8) 0.0132(6) 0.0203(6) 0.0138(6)
C26 0.0444(9) 0.0301(8) 0.0482(9) 0.0110(7) 0.0244(8) 0.0077(7)
C27 0.0363(8) 0.0402(9) 0.0473(10) 0.0049(7) 0.0146(7) 0.0034(7)
C28 0.0366(8) 0.0536(10) 0.0347(8) 0.0115(7) 0.0086(7) 0.0112(7)
C29 0.0353(8) 0.0478(9) 0.0320(8) 0.0184(7) 0.0119(6) 0.0102(7)
C30 0.0308(7) 0.0322(7) 0.0293(7) 0.0124(6) 0.0131(6) 0.0097(6)
C31 0.0392(8) 0.0300(7) 0.0343(8) 0.0157(6) 0.0151(6) 0.0084(6)
C32 0.0268(7) 0.0341(8) 0.0308(7) 0.0153(6) 0.0079(6) 0.0046(6)
C33 0.0345(8) 0.0427(9) 0.0460(9) 0.0274(7) 0.0135(7) 0.0082(7)
C34 0.0377(9) 0.0690(12) 0.0499(10) 0.0399(9) 0.0191(7) 0.0098(8)
C35 0.0498(10) 0.0714(13) 0.0452(10) 0.0277(9) 0.0278(8) 0.0177(9)
C36 0.0552(10) 0.0461(10) 0.0502(10) 0.0178(8) 0.0299(8) 0.0161(8)
C37 0.0419(8) 0.0364(8) 0.0406(8) 0.0177(7) 0.0199(7) 0.0083(7)
C38 0.088(5) 0.052(2) 0.060(3) 0.039(2) 0.048(3) 0.036(3)
F3 0.095(4) 0.0448(12) 0.098(3) 0.0382(13) 0.061(3) 0.0152(17)
F4 0.142(6) 0.076(3) 0.082(3) 0.062(2) 0.068(3) 0.042(3)
C38' 0.064(8) 0.035(5) 0.063(7) 0.036(4) 0.023(5) 0.031(5)
F3' 0.078(9) 0.054(6) 0.098(7) 0.043(5) 0.039(7) 0.017(6)
F4' 0.098(10) 0.067(7) 0.066(6) 0.052(5) 0.036(6) 0.027(7)

loop_
_atom_type_symbol
_atom_type_description
_atom_type_scat_dispersion_real
_atom_type_scat_dispersion_imag
_atom_type_scat_source
C C 0.0137 0.0067 'International Tables Vol C Tables 4.2.6.8 and 6.1.1.4'
H H 0.0000 0.0000 'International Tables Vol C Tables 4.2.6.8 and 6.1.1.4'
F F 0.0583 0.0400 'International Tables Vol C Tables 4.2.6.8 and 6.1.1.4'
N N 0.0241 0.0134 'International Tables Vol C Tables 4.2.6.8 and 6.1.1.4'
O O 0.0389 0.0241 'International Tables Vol C Tables 4.2.6.8 and 6.1.1.4'

loop_
_geom_angle_atom_site_label_1
_geom_angle_atom_site_label_2
_geom_angle_atom_site_label_3
_geom_angle
_geom_angle_site_symmetry_1
_geom_angle_site_symmetry_3
_geom_angle_publ_flag
C11 N1 C1 125.22(12) . . ?
C11 N1 C12 119.98(12) . . ?
C1 N1 C12 114.79(12) . . ?
O1 C1 N1 121.28(13) . . ?
O1 C1 C2 126.71(14) . . ?
N1 C1 C2 112.01(13) . . ?
C5 C2 C1 124.15(14) . . ?
C5 C2 C3 95.22(12) . . ?
C1 C2 C3 140.62(13) . . ?
C2 C3 C4 82.87(11) . . ?
C2 C3 H3A 114.8 . . ?
C4 C3 H3A 114.8 . . ?
C2 C3 H3B 114.8 . . ?
C4 C3 H3B 114.8 . . ?
H3A C3 H3B 111.9 . . ?
C19 C4 C5 137.24(15) . . ?
C19 C4 C3 132.75(15) . . ?
C5 C4 C3 90.00(11) . . ?
C2 C5 C6 123.65(13) . . ?
C2 C5 C4 91.89(12) . . ?
C6 C5 C4 144.46(14) . . ?
C7 C6 C11 120.39(14) . . ?
C7 C6 C5 125.42(14) . . ?
C11 C6 C5 114.18(13) . . ?
C8 C7 C6 120.55(15) . . ?
C8 C7 H7 119.7 . . ?
C6 C7 H7 119.7 . . ?
C7 C8 C9 119.27(15) . . ?
C7 C8 H8 120.4 . . ?
C9 C8 H8 120.4 . . ?
C10 C9 C8 121.36(15) . . ?
C10 C9 H9 119.3 . . ?
C8 C9 H9 119.3 . . ?
C9 C10 C11 120.62(15) . . ?
C9 C10 H10 119.7 . . ?
C11 C10 H10 119.7 . . ?
C10 C11 N1 121.46(14) . . ?
C10 C11 C6 117.79(14) . . ?
N1 C11 C6 120.75(13) . . ?
N1 C12 C13 113.71(12) . . ?
N1 C12 H12A 108.8 . . ?
C13 C12 H12A 108.8 . . ?
N1 C12 H12B 108.8 . . ?
C13 C12 H12B 108.8 . . ?
H12A C12 H12B 107.7 . . ?
C14 C13 C18 118.84(17) . . ?
C14 C13 C12 121.18(15) . . ?
C18 C13 C12 119.85(17) . . ?
C15 C14 C13 121.02(19) . . ?
C15 C14 H14 119.5 . . ?
C13 C14 H14 119.5 . . ?
C16 C15 C14 119.7(2) . . ?
C16 C15 H15 120.2 . . ?
C14 C15 H15 120.2 . . ?
C15 C16 C17 120.4(2) . . ?
C15 C16 H16 119.8 . . ?
C17 C16 H16 119.8 . . ?
C16 C17 C18 120.2(2) . . ?
C16 C17 H17 119.9 . . ?
C18 C17 H17 119.9 . . ?
C13 C18 C17 119.8(2) . . ?
C13 C18 H18 120.1 . . ?
C17 C18 H18 120.1 . . ?
C4 C19 F1 126.56(16) . . ?
C4 C19 F2 124.15(16) . . ?
F1 C19 F2 109.28(14) . . ?
C20 N2 C30 124.90(13) . . ?
C20 N2 C31 115.69(13) . . ?
C30 N2 C31 119.40(12) . . ?
O2 C20 N2 121.64(14) . . ?
O2 C20 C21 126.00(14) . . ?
N2 C20 C21 112.35(13) . . ?
C24 C21 C20 124.00(14) . . ?
C24 C21 C22 95.07(14) . . ?
C20 C21 C22 140.89(16) . . ?
C21 C22 C23 83.27(13) . . ?
C21 C22 H22A 114.8 . . ?
C23 C22 H22A 114.8 . . ?
C21 C22 H22B 114.8 . . ?
C23 C22 H22B 114.8 . . ?
H22A C22 H22B 111.8 . . ?
C38' C23 C24 148.5(10) . . ?
C38 C23 C24 133.7(6) . . ?
C38' C23 C22 121.5(10) . . ?
C38 C23 C22 136.2(5) . . ?
C24 C23 C22 89.70(13) . . ?
C21 C24 C25 123.56(14) . . ?
C21 C24 C23 91.93(14) . . ?
C25 C24 C23 144.51(16) . . ?
C26 C25 C30 119.83(14) . . ?
C26 C25 C24 126.20(15) . . ?
C30 C25 C24 113.97(14) . . ?
C27 C26 C25 120.73(16) . . ?
C27 C26 H26 119.6 . . ?
C25 C26 H26 119.6 . . ?
C26 C27 C28 119.40(16) . . ?
C26 C27 H27 120.3 . . ?
C28 C27 H27 120.3 . . ?
C29 C28 C27 121.47(16) . . ?
C29 C28 H28 119.3 . . ?
C27 C28 H28 119.3 . . ?
C28 C29 C30 120.14(16) . . ?
C28 C29 H29 119.9 . . ?
C30 C29 H29 119.9 . . ?
C29 C30 N2 120.49(13) . . ?
C29 C30 C25 118.42(14) . . ?
N2 C30 C25 121.08(13) . . ?
N2 C31 C32 114.05(12) . . ?
N2 C31 H31A 108.7 . . ?
C32 C31 H31A 108.7 . . ?
N2 C31 H31B 108.7 . . ?
C32 C31 H31B 108.7 . . ?
H31A C31 H31B 107.6 . . ?
C37 C32 C33 118.71(14) . . ?
C37 C32 C31 123.08(13) . . ?
C33 C32 C31 118.21(13) . . ?
C34 C33 C32 120.95(15) . . ?
C34 C33 H33 119.5 . . ?
C32 C33 H33 119.5 . . ?
C35 C34 C33 119.90(15) . . ?
C35 C34 H34 120.1 . . ?
C33 C34 H34 120.1 . . ?
C36 C35 C34 119.65(16) . . ?
C36 C35 H35 120.2 . . ?
C34 C35 H35 120.2 . . ?
C35 C36 C37 120.41(17) . . ?
C35 C36 H36 119.8 . . ?
C37 C36 H36 119.8 . . ?
C32 C37 C36 120.38(15) . . ?
C32 C37 H37 119.8 . . ?
C36 C37 H37 119.8 . . ?
F3 C38 F4 108.8(5) . . ?
F3 C38 C23 127.2(6) . . ?
F4 C38 C23 124.0(6) . . ?
C23 C38' F4' 127.9(18) . . ?
C23 C38' F3' 115.6(17) . . ?
F4' C38' F3' 116.0(18) . . ?

loop_
_geom_bond_atom_site_label_1
_geom_bond_atom_site_label_2
_geom_bond_distance
_geom_bond_site_symmetry_2
_geom_bond_publ_flag
F1 C19 1.325(2) . ?
F2 C19 1.332(2) . ?
N1 C11 1.4051(19) . ?
N1 C1 1.411(2) . ?
N1 C12 1.475(2) . ?
O1 C1 1.2287(17) . ?
C1 C2 1.434(2) . ?
C2 C5 1.351(2) . ?
C2 C3 1.526(2) . ?
C3 C4 1.539(2) . ?
C3 H3A 0.9900 . ?
C3 H3B 0.9900 . ?
C4 C19 1.307(2) . ?
C4 C5 1.470(2) . ?
C5 C6 1.427(2) . ?
C6 C7 1.400(2) . ?
C6 C11 1.423(2) . ?
C7 C8 1.379(2) . ?
C7 H7 0.9500 . ?
C8 C9 1.394(3) . ?
C8 H8 0.9500 . ?
C9 C10 1.380(2) . ?
C9 H9 0.9500 . ?
C10 C11 1.404(2) . ?
C10 H10 0.9500 . ?
C12 C13 1.512(2) . ?
C12 H12A 0.9900 . ?
C12 H12B 0.9900 . ?
C13 C14 1.390(3) . ?
C13 C18 1.390(3) . ?
C14 C15 1.387(3) . ?
C14 H14 0.9500 . ?
C15 C16 1.374(4) . ?
C15 H15 0.9500 . ?
C16 C17 1.375(4) . ?
C16 H16 0.9500 . ?
C17 C18 1.401(3) . ?
C17 H17 0.9500 . ?
C18 H18 0.9500 . ?
N2 C20 1.3984(19) . ?
N2 C30 1.405(2) . ?
N2 C31 1.4709(18) . ?
O2 C20 1.234(2) . ?
C20 C21 1.435(2) . ?
C21 C24 1.350(2) . ?
C21 C22 1.521(2) . ?
C22 C23 1.535(3) . ?
C22 H22A 0.9900 . ?
C22 H22B 0.9900 . ?
C23 C38' 1.270(16) . ?
C23 C38 1.331(7) . ?
C23 C24 1.472(2) . ?
C24 C25 1.424(2) . ?
C25 C26 1.403(2) . ?
C25 C30 1.421(2) . ?
C26 C27 1.371(3) . ?
C26 H26 0.9500 . ?
C27 C28 1.396(3) . ?
C27 H27 0.9500 . ?
C28 C29 1.376(2) . ?
C28 H28 0.9500 . ?
C29 C30 1.405(2) . ?
C29 H29 0.9500 . ?
C31 C32 1.512(2) . ?
C31 H31A 0.9900 . ?
C31 H31B 0.9900 . ?
C32 C37 1.383(2) . ?
C32 C33 1.393(2) . ?
C33 C34 1.383(2) . ?
C33 H33 0.9500 . ?
C34 C35 1.383(3) . ?
C34 H34 0.9500 . ?
C35 C36 1.381(3) . ?
C35 H35 0.9500 . ?
C36 C37 1.390(2) . ?
C36 H36 0.9500 . ?
C37 H37 0.9500 . ?
C38 F3 1.329(7) . ?
C38 F4 1.330(6) . ?
C38' F4' 1.304(17) . ?
C38' F3' 1.321(18) . ?

loop_
_geom_torsion_atom_site_label_1
_geom_torsion_atom_site_label_2
_geom_torsion_atom_site_label_3
_geom_torsion_atom_site_label_4
_geom_torsion
_geom_torsion_site_symmetry_1
_geom_torsion_site_symmetry_2
_geom_torsion_site_symmetry_3
_geom_torsion_site_symmetry_4
_geom_torsion_publ_flag
C11 N1 C1 O1 -179.97(13) . . . . ?
C12 N1 C1 O1 -1.01(19) . . . . ?
C11 N1 C1 C2 -0.66(19) . . . . ?
C12 N1 C1 C2 178.30(12) . . . . ?
O1 C1 C2 C5 177.91(14) . . . . ?
N1 C1 C2 C5 -1.36(19) . . . . ?
O1 C1 C2 C3 -0.2(3) . . . . ?
N1 C1 C2 C3 -179.43(16) . . . . ?
C5 C2 C3 C4 -1.21(11) . . . . ?
C1 C2 C3 C4 177.19(18) . . . . ?
C2 C3 C4 C19 -178.01(18) . . . . ?
C2 C3 C4 C5 1.11(10) . . . . ?
C1 C2 C5 C6 1.9(2) . . . . ?
C3 C2 C5 C6 -179.30(13) . . . . ?
C1 C2 C5 C4 -177.52(13) . . . . ?
C3 C2 C5 C4 1.26(11) . . . . ?
C19 C4 C5 C2 177.8(2) . . . . ?
C3 C4 C5 C2 -1.24(11) . . . . ?
C19 C4 C5 C6 -1.4(3) . . . . ?
C3 C4 C5 C6 179.56(19) . . . . ?
C2 C5 C6 C7 179.02(14) . . . . ?
C4 C5 C6 C7 -1.9(3) . . . . ?
C2 C5 C6 C11 -0.4(2) . . . . ?
C4 C5 C6 C11 178.68(18) . . . . ?
C11 C6 C7 C8 -0.2(2) . . . . ?
C5 C6 C7 C8 -179.55(14) . . . . ?
C6 C7 C8 C9 1.1(2) . . . . ?
C7 C8 C9 C10 -1.0(2) . . . . ?
C8 C9 C10 C11 0.0(2) . . . . ?
C9 C10 C11 N1 -178.90(13) . . . . ?
C9 C10 C11 C6 1.0(2) . . . . ?
C1 N1 C11 C10 -177.98(13) . . . . ?
C12 N1 C11 C10 3.1(2) . . . . ?
C1 N1 C11 C6 2.2(2) . . . . ?
C12 N1 C11 C6 -176.75(12) . . . . ?
C7 C6 C11 C10 -0.8(2) . . . . ?
C5 C6 C11 C10 178.58(12) . . . . ?
C7 C6 C11 N1 179.02(12) . . . . ?
C5 C6 C11 N1 -1.56(18) . . . . ?
C11 N1 C12 C13 -84.42(17) . . . . ?
C1 N1 C12 C13 96.56(15) . . . . ?
N1 C12 C13 C14 -44.2(2) . . . . ?
N1 C12 C13 C18 140.04(15) . . . . ?
C18 C13 C14 C15 0.0(2) . . . . ?
C12 C13 C14 C15 -175.85(16) . . . . ?
C13 C14 C15 C16 0.2(3) . . . . ?
C14 C15 C16 C17 -0.3(3) . . . . ?
C15 C16 C17 C18 0.2(3) . . . . ?
C14 C13 C18 C17 -0.1(2) . . . . ?
C12 C13 C18 C17 175.82(15) . . . . ?
C16 C17 C18 C13 0.0(3) . . . . ?
C5 C4 C19 F1 1.9(3) . . . . ?
C3 C4 C19 F1 -179.38(15) . . . . ?
C5 C4 C19 F2 -178.74(16) . . . . ?
C3 C4 C19 F2 0.0(3) . . . . ?
C30 N2 C20 O2 177.57(13) . . . . ?
C31 N2 C20 O2 -1.18(19) . . . . ?
C30 N2 C20 C21 -3.10(19) . . . . ?
C31 N2 C20 C21 178.16(11) . . . . ?
O2 C20 C21 C24 179.68(14) . . . . ?
N2 C20 C21 C24 0.4(2) . . . . ?
O2 C20 C21 C22 2.6(3) . . . . ?
N2 C20 C21 C22 -176.71(17) . . . . ?
C24 C21 C22 C23 -1.57(12) . . . . ?
C20 C21 C22 C23 176.01(19) . . . . ?
C21 C22 C23 C38' 176.9(15) . . . . ?
C21 C22 C23 C38 -171.6(6) . . . . ?
C21 C22 C23 C24 1.43(11) . . . . ?
C20 C21 C24 C25 2.7(2) . . . . ?
C22 C21 C24 C25 -179.17(13) . . . . ?
C20 C21 C24 C23 -176.53(14) . . . . ?
C22 C21 C24 C23 1.62(12) . . . . ?
C38' C23 C24 C21 -174(2) . . . . ?
C38 C23 C24 C21 171.7(5) . . . . ?
C22 C23 C24 C21 -1.60(12) . . . . ?
C38' C23 C24 C25 7(2) . . . . ?
C38 C23 C24 C25 -7.2(6) . . . . ?
C22 C23 C24 C25 179.5(2) . . . . ?
C21 C24 C25 C26 176.87(14) . . . . ?
C23 C24 C25 C26 -4.5(3) . . . . ?
C21 C24 C25 C30 -2.9(2) . . . . ?
C23 C24 C25 C30 175.74(19) . . . . ?
C30 C25 C26 C27 0.3(2) . . . . ?
C24 C25 C26 C27 -179.41(14) . . . . ?
C25 C26 C27 C28 -0.1(2) . . . . ?
C26 C27 C28 C29 -0.6(3) . . . . ?
C27 C28 C29 C30 1.0(2) . . . . ?
C28 C29 C30 N2 178.87(14) . . . . ?
C28 C29 C30 C25 -0.7(2) . . . . ?
C20 N2 C30 C29 -176.71(13) . . . . ?
C31 N2 C30 C29 1.99(19) . . . . ?
C20 N2 C30 C25 2.9(2) . . . . ?
C31 N2 C30 C25 -178.42(12) . . . . ?
C26 C25 C30 C29 0.1(2) . . . . ?
C24 C25 C30 C29 179.84(13) . . . . ?
C26 C25 C30 N2 -179.53(13) . . . . ?
C24 C25 C30 N2 0.24(19) . . . . ?
C20 N2 C31 C32 98.99(15) . . . . ?
C30 N2 C31 C32 -79.82(16) . . . . ?
N2 C31 C32 C37 -0.1(2) . . . . ?
N2 C31 C32 C33 -179.40(13) . . . . ?
C37 C32 C33 C34 0.3(2) . . . . ?
C31 C32 C33 C34 179.62(14) . . . . ?
C32 C33 C34 C35 0.6(2) . . . . ?
C33 C34 C35 C36 -0.8(3) . . . . ?
C34 C35 C36 C37 0.1(3) . . . . ?
C33 C32 C37 C36 -1.0(2) . . . . ?
C31 C32 C37 C36 179.74(15) . . . . ?
C35 C36 C37 C32 0.8(3) . . . . ?
C24 C23 C38 F3 4.4(9) . . . . ?
C22 C23 C38 F3 174.8(4) . . . . ?
C24 C23 C38 F4 -177.3(5) . . . . ?
C22 C23 C38 F4 -7.0(11) . . . . ?
C24 C23 C38' F4' -177.6(15) . . . . ?
C22 C23 C38' F4' 11(3) . . . . ?
C24 C23 C38' F3' -7(4) . . . . ?
C22 C23 C38' F3' -177.9(16) . . . . ?
